data_1572526
loop_
_publ_author_name
'Al-Dulayymi, Ahmad R.'
'Beckett, Michael A.'
'Braganca, Radek'
'Coles, Simon J.'
'Horton, Peter N.'
'Rixon, Thomas A.'

_publ_section_title
;
 Tetrahydroxidohexaoxidopentaborate(1-) Salts of C6-Linked Substituted
 Diimidazolium and Dipyrrolidinium Cations: Synthesis, Characterization
 and XRD Studies
;
_journal_issue 8
_journal_name_full Inorganics
_journal_page_first 220
_journal_paper_doi 10.3390/inorganics12080220
_journal_volume 12
_journal_year 2024
_chemical_formula_moiety 'C16 H20 N4, 2(B5 H4 O10)'
_chemical_formula_sum 'C16 H28 B10 N4 O20'
_chemical_formula_weight 704.52
_space_group_crystal_system triclinic
_space_group_IT_number 2
_space_group_name_Hall '-P 1'
_space_group_name_H-M_alt 'P -1'
_atom_sites_solution_hydrogens mixed
_atom_sites_solution_primary dual
_audit_creation_date 2019-01-04
_audit_creation_method
;
Olex2 1.2
(compiled 2018.05.29 svn.r3508 for OlexSys, GUI svn.r5506)
;
_cell_angle_alpha 104.254(2)
_cell_angle_beta 94.968(2)
_cell_angle_gamma 103.538(2)
_cell_formula_units_Z 1
_cell_length_a 9.0501(2)
_cell_length_b 9.1652(2)
_cell_length_c 9.5476(2)
_cell_measurement_reflns_used 36394
_cell_measurement_temperature 100(2)
_cell_measurement_theta_max 34.2830
_cell_measurement_theta_min 2.2020
_cell_volume 737.43(3)
_computing_cell_refinement 'CrysAlisPro 1.171.40.18b (Rigaku OD, 2018)'
_computing_data_collection 'CrysAlisPro 1.171.40.18b (Rigaku OD, 2018)'
_computing_data_reduction 'CrysAlisPro 1.171.40.18b (Rigaku OD, 2018)'
_computing_molecular_graphics 'Olex2 (Dolomanov et al., 2009)'
_computing_publication_material 'Olex2 (Dolomanov et al., 2009)'
_computing_structure_refinement 'ShelXL (Sheldrick, 2015)'
_computing_structure_solution 'ShelXT (Sheldrick, 2015)'
_diffrn_ambient_temperature 100(2)
_diffrn_detector 'hybrid pixel detector'
_diffrn_detector_area_resol_mean 10
_diffrn_detector_dtime 0.000
_diffrn_detector_type 'Rigaku, HyPix 6000'
_diffrn_measured_fraction_theta_full 0.999
_diffrn_measured_fraction_theta_max 0.999
_diffrn_measurement_details
;
List of Runs (angles in degrees, time in seconds):

  # Type    Start    End  Width  t~exp~   \w     \q     \k     \f   Frames
--------------------------------------------------------------------------
  1  \w   -105.00  18.00   0.50    1.00    --  -15.60 -57.00 150.00  246
  2  \w   -105.00  21.00   0.50    1.00    --  -15.60 -70.00 -30.00  252
  3  \w    -52.00  74.00   0.50    1.00    --  -15.60  70.00-180.00  252
  4  \w    -52.00  74.00   0.50    1.00    --  -15.60  70.00 -60.00  252
  5  \w   -105.00  21.00   0.50    1.00    --  -15.60 -70.00  90.00  252
  6  \w    -52.00  74.00   0.50    1.00    --  -15.60  70.00-120.00  252
  7  \w    -52.00  74.00   0.50    1.00    --  -15.60  70.00   0.00  252
  8  \w    -52.00  74.00   0.50    1.00    --  -15.60  70.00  60.00  252
  9  \w    -52.00  74.00   0.50    1.00    --  -15.60  70.00 120.00  252
 10  \w   -105.00  22.00   0.50    1.00    --  -15.60 -38.00 -30.00  254
 11  \w   -105.00  74.00   0.50    1.00    --  -15.60   0.00-180.00  358
 12  \w   -105.00  74.00   0.50    1.00    --  -15.60   0.00-150.00  358
 13  \w   -105.00  74.00   0.50    1.00    --  -15.60   0.00-120.00  358
 14  \w   -105.00  21.00   0.50    1.00    --  -15.60 -70.00 -90.00  252
;
_diffrn_measurement_device 'four-circle diffractometer'
_diffrn_measurement_device_details 'Rigaku, AFC12 \k goniometer'
_diffrn_measurement_device_type
'Rigaku FRE+ equipped with VHF Varimax confocal mirrors and an AFC12 goniometer and HyPix 6000 detector'
_diffrn_measurement_method 'profile data from \w-scans'
_diffrn_measurement_specimen_support 'MiTeGen MicroLoop'
_diffrn_orient_matrix_type 'CrysAlisPro convention (1999,Acta A55,543-557)'
_diffrn_orient_matrix_UB_11 -0.0678224000
_diffrn_orient_matrix_UB_12 0.0165269000
_diffrn_orient_matrix_UB_13 -0.0273450000
_diffrn_orient_matrix_UB_21 -0.0359214000
_diffrn_orient_matrix_UB_22 -0.0205297000
_diffrn_orient_matrix_UB_23 0.0581265000
_diffrn_orient_matrix_UB_31 0.0276465000
_diffrn_orient_matrix_UB_32 0.0784911000
_diffrn_orient_matrix_UB_33 0.0434724000
_diffrn_radiation_collimation 0.2
_diffrn_radiation_monochromator 'Confocal mirrors, VHF Varimax'
_diffrn_radiation_probe x-ray
_diffrn_radiation_type MoK\a
_diffrn_radiation_wavelength 0.71075
_diffrn_reflns_av_R_equivalents 0.0242
_diffrn_reflns_av_unetI/netI 0.0111
_diffrn_reflns_Laue_measured_fraction_full 0.999
_diffrn_reflns_Laue_measured_fraction_max 0.999
_diffrn_reflns_limit_h_max 12
_diffrn_reflns_limit_h_min -12
_diffrn_reflns_limit_k_max 13
_diffrn_reflns_limit_k_min -13
_diffrn_reflns_limit_l_max 13
_diffrn_reflns_limit_l_min -13
_diffrn_reflns_number 44644
_diffrn_reflns_point_group_measured_fraction_full 0.999
_diffrn_reflns_point_group_measured_fraction_max 0.999
_diffrn_reflns_theta_full 25.242
_diffrn_reflns_theta_max 30.507
_diffrn_reflns_theta_min 2.227
_diffrn_source 'Rotating Anode'
_diffrn_source_current 55.0
_diffrn_source_power 2.475
_diffrn_source_target Mo
_diffrn_source_type 'Rigaku FRE+'
_diffrn_source_voltage 45.0
_exptl_absorpt_coefficient_mu 0.135
_exptl_absorpt_correction_T_max 1.00000
_exptl_absorpt_correction_T_min 0.81549
_exptl_absorpt_correction_type multi-scan
_exptl_absorpt_process_details
;
CrysAlisPro 1.171.40.18b (Rigaku Oxford Diffraction, 2018)
Empirical absorption correction using spherical harmonics,
 implemented in SCALE3 ABSPACK scaling algorithm.
;
_exptl_crystal_colour colourless
_exptl_crystal_colour_primary colourless
_exptl_crystal_density_diffrn 1.586
_exptl_crystal_description block
_exptl_crystal_F_000 362
_exptl_crystal_recrystallization_method 'The material was recrystallised from water'
_exptl_crystal_size_max 0.13
_exptl_crystal_size_mid 0.1
_exptl_crystal_size_min 0.06
_refine_diff_density_max 0.454
_refine_diff_density_min -0.216
_refine_diff_density_rms 0.049
_refine_ls_extinction_method none
_refine_ls_goodness_of_fit_ref 1.061
_refine_ls_hydrogen_treatment mixed
_refine_ls_matrix_type full
_refine_ls_number_parameters 243
_refine_ls_number_reflns 4490
_refine_ls_number_restraints 0
_refine_ls_restrained_S_all 1.061
_refine_ls_R_factor_all 0.0326
_refine_ls_R_factor_gt 0.0312
_refine_ls_shift/su_max 0.001
_refine_ls_shift/su_mean 0.000
_refine_ls_structure_factor_coef Fsqd
_refine_ls_weighting_details 'w=1/[\s^2^(Fo^2^)+(0.0523P)^2^+0.1933P] where P=(Fo^2^+2Fc^2^)/3'
_refine_ls_weighting_scheme calc
_refine_ls_wR_factor_gt 0.0880
_refine_ls_wR_factor_ref 0.0890
_reflns_Friedel_coverage 0.000
_reflns_number_gt 4220
_reflns_number_total 4490
_reflns_threshold_expression 'I > 2\s(I)'
_cod_data_source_file MAB3.cif
_cod_data_source_block MAB3
_cod_database_code 1572526
_shelx_shelxl_version_number 2018/3
_chemical_oxdiff_formula 'C16 H20 N4 (B5O10H4)2'
_chemical_oxdiff_usercomment MAB/TR/AR106B5
_shelx_space_group_comment
;
The symmetry employed for this shelxl refinement is uniquely defined
by the following loop, which should always be used as a source of
symmetry information in preference to the above space-group names.
They are only intended as comments.
;
_shelx_estimated_absorpt_t_max 0.992
_shelx_estimated_absorpt_t_min 0.983
_reflns_odcompleteness_completeness 99.93
_reflns_odcompleteness_iscentric 1
_reflns_odcompleteness_theta 30.44
_olex2_refinement_description
;
1. Fixed Uiso
 At 1.2 times of:
  All C(H) groups, All C(H,H) groups
 At 1.5 times of:
  All C(H,H,H) groups
2.a Secondary CH2 refined with riding coordinates:
 C4(H4A,H4B)
2.b Aromatic/amide H refined with riding coordinates:
 C1(H1), C2(H2), C3(H3), C6(H6), C7(H7)
2.c Idealised Me refined as rotating group:
 C8(H8A,H8B,H8C)
;
_olex2_diffrn_ambient_temperature_device 'Oxford Cryosystems'
_olex2_exptl_crystal_mounting_method 'The crystal was mounted on a MITIGEN holder in perfluoroether oil'
_olex2_submission_original_sample_id MAB/TR/AR106B5
_olex2_submission_special_instructions 'No special instructions were received'
_oxdiff_exptl_absorpt_empirical_details
;
Empirical correction (ABSPACK) includes:
- Absorption correction using spherical harmonics
- Frame scaling
;
_oxdiff_exptl_absorpt_empirical_full_max 2.394
_oxdiff_exptl_absorpt_empirical_full_min 0.618

loop_
_space_group_symop_operation_xyz
'x, y, z'
'-x, -y, -z'

loop_
_atom_site_label
_atom_site_type_symbol
_atom_site_fract_x
_atom_site_fract_y
_atom_site_fract_z
_atom_site_U_iso_or_equiv
_atom_site_adp_type
_atom_site_occupancy
_atom_site_site_symmetry_order
_atom_site_calc_flag
_atom_site_refinement_flags_posn
_atom_site_refinement_flags_adp
_atom_site_refinement_flags_occupancy
_atom_site_disorder_assembly
_atom_site_disorder_group
N1 N 0.11592(7) 0.24399(7) 0.35979(7) 0.01209(12) Uani 1 1 d . . . . .
N2 N -0.04109(8) 0.33919(8) 0.24946(7) 0.01408(13) Uani 1 1 d . . . . .
C1 C 0.09387(9) 0.30535(9) 0.24916(8) 0.01341(14) Uani 1 1 d . . . . .
H1 H 0.162913 0.322004 0.181669 0.016 Uiso 1 1 calc R . . . .
C2 C -0.00926(9) 0.23804(9) 0.43303(9) 0.01520(14) Uani 1 1 d . . . . .
H2 H -0.023629 0.199777 0.516109 0.018 Uiso 1 1 calc R . . . .
C3 C -0.10801(9) 0.29761(10) 0.36315(9) 0.01702(15) Uani 1 1 d . . . . .
H3 H -0.205004 0.308542 0.388003 0.020 Uiso 1 1 calc R . . . .
C4 C 0.26015(9) 0.20725(9) 0.40406(9) 0.01436(14) Uani 1 1 d . . . . .
H4A H 0.285873 0.134590 0.320278 0.017 Uiso 1 1 calc R . . . .
H4B H 0.247703 0.156250 0.484024 0.017 Uiso 1 1 calc R . . . .
C5 C 0.38770(8) 0.35674(9) 0.45515(8) 0.01241(14) Uani 1 1 d . . . . .
C6 C 0.39257(9) 0.46221(9) 0.58961(9) 0.01409(14) Uani 1 1 d . . . . .
H6 H 0.319458 0.436642 0.651304 0.017 Uiso 1 1 calc R . . . .
C7 C 0.49604(9) 0.39510(9) 0.36587(8) 0.01407(14) Uani 1 1 d . . . . .
H7 H 0.493948 0.323697 0.274306 0.017 Uiso 1 1 calc R . . . .
C8 C -0.10316(10) 0.41502(11) 0.14875(10) 0.02041(16) Uani 1 1 d . . . . .
H8A H -0.071061 0.528437 0.191354 0.031 Uiso 1 1 calc GR . . . .
H8B H -0.215710 0.379004 0.131758 0.031 Uiso 1 1 calc GR . . . .
H8C H -0.064278 0.388385 0.055688 0.031 Uiso 1 1 calc GR . . . .
O1 O 0.24068(6) 0.17090(6) 0.74330(6) 0.01181(11) Uani 1 1 d . . . . .
O2 O 0.14571(6) 0.05558(7) 0.92784(6) 0.01475(12) Uani 1 1 d . . . . .
O3 O 0.40456(6) 0.06875(6) 0.88701(6) 0.01191(11) Uani 1 1 d . . . . .
O4 O 0.48201(6) 0.33319(6) 0.87740(6) 0.01224(11) Uani 1 1 d . . . . .
O5 O 0.69489(6) 0.34244(6) 0.74587(6) 0.01265(11) Uani 1 1 d . . . . .
O6 O 0.47373(6) 0.12216(6) 0.66530(6) 0.01103(11) Uani 1 1 d . . . . .
O7 O -0.01549(7) 0.14813(7) 0.77980(7) 0.01685(12) Uani 1 1 d . . . . .
H7A H -0.0819(19) 0.1164(19) 0.8338(18) 0.041(4) Uiso 1 1 d . . . . .
O8 O 0.29863(7) -0.04607(7) 1.06711(7) 0.01724(12) Uani 1 1 d . . . . .
H8 H 0.3909(19) -0.0535(18) 1.0811(17) 0.038(4) Uiso 1 1 d . . . . .
O9 O 0.69978(6) 0.55253(6) 0.94537(6) 0.01337(11) Uani 1 1 d . . . . .
H9 H 0.6417(17) 0.5864(17) 1.0059(17) 0.033(4) Uiso 1 1 d . . . . .
O10 O 0.68400(7) 0.14836(7) 0.53219(6) 0.01482(12) Uani 1 1 d . . . . .
H10 H 0.6290(19) 0.060(2) 0.4714(19) 0.047(4) Uiso 1 1 d . . . . .
B1 B 0.39843(9) 0.17263(9) 0.79109(9) 0.01002(14) Uani 1 1 d . . . . .
B2 B 0.12489(9) 0.12512(9) 0.81685(9) 0.01186(15) Uani 1 1 d . . . . .
B3 B 0.28581(9) 0.02658(10) 0.95925(9) 0.01213(15) Uani 1 1 d . . . . .
B4 B 0.62320(9) 0.40831(9) 0.85669(9) 0.01074(14) Uani 1 1 d . . . . .
B5 B 0.61545(9) 0.20165(9) 0.64707(9) 0.01062(14) Uani 1 1 d . . . . .

loop_
_atom_site_aniso_label
_atom_site_aniso_U_11
_atom_site_aniso_U_22
_atom_site_aniso_U_33
_atom_site_aniso_U_23
_atom_site_aniso_U_13
_atom_site_aniso_U_12
N1 0.0094(3) 0.0127(3) 0.0141(3) 0.0053(2) 0.0026(2) 0.0010(2)
N2 0.0127(3) 0.0156(3) 0.0158(3) 0.0080(2) 0.0037(2) 0.0030(2)
C1 0.0120(3) 0.0141(3) 0.0142(3) 0.0055(3) 0.0035(2) 0.0013(2)
C2 0.0130(3) 0.0180(3) 0.0169(3) 0.0084(3) 0.0062(3) 0.0032(3)
C3 0.0139(3) 0.0213(4) 0.0201(4) 0.0111(3) 0.0078(3) 0.0052(3)
C4 0.0105(3) 0.0127(3) 0.0200(3) 0.0059(3) 0.0009(3) 0.0023(2)
C5 0.0093(3) 0.0126(3) 0.0158(3) 0.0053(3) 0.0009(2) 0.0028(2)
C6 0.0114(3) 0.0156(3) 0.0159(3) 0.0057(3) 0.0035(2) 0.0029(3)
C7 0.0123(3) 0.0148(3) 0.0148(3) 0.0037(3) 0.0023(2) 0.0034(3)
C8 0.0215(4) 0.0235(4) 0.0211(4) 0.0131(3) 0.0026(3) 0.0081(3)
O1 0.0099(2) 0.0135(2) 0.0126(2) 0.00483(19) 0.00342(18) 0.00219(18)
O2 0.0108(2) 0.0193(3) 0.0177(3) 0.0102(2) 0.00632(19) 0.0040(2)
O3 0.0103(2) 0.0142(2) 0.0133(2) 0.00680(19) 0.00503(18) 0.00284(18)
O4 0.0115(2) 0.0105(2) 0.0123(2) 0.00041(18) 0.00567(18) -0.00016(18)
O5 0.0102(2) 0.0120(2) 0.0134(2) 0.00017(19) 0.00543(18) 0.00061(18)
O6 0.0109(2) 0.0106(2) 0.0106(2) 0.00176(18) 0.00518(18) 0.00084(18)
O7 0.0102(2) 0.0215(3) 0.0211(3) 0.0093(2) 0.0039(2) 0.0042(2)
O8 0.0140(3) 0.0239(3) 0.0196(3) 0.0139(2) 0.0070(2) 0.0060(2)
O9 0.0119(2) 0.0119(2) 0.0131(2) -0.00021(19) 0.00539(19) -0.00035(19)
O10 0.0132(2) 0.0135(3) 0.0145(3) -0.0006(2) 0.0074(2) 0.00017(19)
B1 0.0098(3) 0.0098(3) 0.0100(3) 0.0026(2) 0.0040(2) 0.0009(2)
B2 0.0104(3) 0.0112(3) 0.0132(3) 0.0029(3) 0.0028(3) 0.0014(3)
B3 0.0117(3) 0.0121(3) 0.0130(3) 0.0045(3) 0.0045(3) 0.0019(3)
B4 0.0105(3) 0.0108(3) 0.0105(3) 0.0026(3) 0.0030(3) 0.0017(3)
B5 0.0105(3) 0.0104(3) 0.0111(3) 0.0030(3) 0.0037(3) 0.0024(3)

loop_
_atom_type_symbol
_atom_type_description
_atom_type_scat_dispersion_real
_atom_type_scat_dispersion_imag
_atom_type_scat_source
C C 0.0033 0.0016 'International Tables Vol C Tables 4.2.6.8 and 6.1.1.4'
H H 0.0000 0.0000 'International Tables Vol C Tables 4.2.6.8 and 6.1.1.4'
B B 0.0013 0.0007 'International Tables Vol C Tables 4.2.6.8 and 6.1.1.4'
N N 0.0061 0.0033 'International Tables Vol C Tables 4.2.6.8 and 6.1.1.4'
O O 0.0106 0.0060 'International Tables Vol C Tables 4.2.6.8 and 6.1.1.4'

loop_
_geom_angle_atom_site_label_1
_geom_angle_atom_site_label_2
_geom_angle_atom_site_label_3
_geom_angle
_geom_angle_site_symmetry_1
_geom_angle_site_symmetry_3
_geom_angle_publ_flag
C1 N1 C2 109.00(6) . . ?
C1 N1 C4 124.09(6) . . ?
C2 N1 C4 126.54(6) . . ?
C1 N2 C3 108.86(6) . . ?
C1 N2 C8 124.80(7) . . ?
C3 N2 C8 126.28(7) . . ?
N1 C1 H1 125.8 . . ?
N2 C1 N1 108.38(6) . . ?
N2 C1 H1 125.8 . . ?
N1 C2 H2 126.7 . . ?
C3 C2 N1 106.59(7) . . ?
C3 C2 H2 126.7 . . ?
N2 C3 H3 126.4 . . ?
C2 C3 N2 107.17(7) . . ?
C2 C3 H3 126.4 . . ?
N1 C4 H4A 109.9 . . ?
N1 C4 H4B 109.9 . . ?
N1 C4 C5 108.98(6) . . ?
H4A C4 H4B 108.3 . . ?
C5 C4 H4A 109.9 . . ?
C5 C4 H4B 109.9 . . ?
C6 C5 C4 119.81(7) . . ?
C7 C5 C4 120.79(7) . . ?
C7 C5 C6 119.29(7) . . ?
C5 C6 H6 119.8 . . ?
C7 C6 C5 120.44(7) 2_666 . ?
C7 C6 H6 119.8 2_666 . ?
C5 C7 H7 119.9 . . ?
C6 C7 C5 120.26(7) 2_666 . ?
C6 C7 H7 119.9 2_666 . ?
N2 C8 H8A 109.5 . . ?
N2 C8 H8B 109.5 . . ?
N2 C8 H8C 109.5 . . ?
H8A C8 H8B 109.5 . . ?
H8A C8 H8C 109.5 . . ?
H8B C8 H8C 109.5 . . ?
B2 O1 B1 121.80(6) . . ?
B3 O2 B2 118.88(6) . . ?
B3 O3 B1 121.00(6) . . ?
B4 O4 B1 123.46(6) . . ?
B4 O5 B5 118.71(6) . . ?
B5 O6 B1 123.67(6) . . ?
B2 O7 H7A 112.2(11) . . ?
B3 O8 H8 108.7(11) . . ?
B4 O9 H9 109.7(10) . . ?
B5 O10 H10 113.9(11) . . ?
O1 B1 O3 111.43(6) . . ?
O1 B1 O4 108.52(6) . . ?
O1 B1 O6 110.57(6) . . ?
O4 B1 O3 107.46(6) . . ?
O6 B1 O3 108.56(6) . . ?
O6 B1 O4 110.25(6) . . ?
O1 B2 O2 121.52(7) . . ?
O1 B2 O7 118.86(7) . . ?
O7 B2 O2 119.62(7) . . ?
O3 B3 O2 121.54(7) . . ?
O3 B3 O8 122.05(7) . . ?
O8 B3 O2 116.41(7) . . ?
O4 B4 O5 121.52(7) . . ?
O4 B4 O9 121.20(7) . . ?
O9 B4 O5 117.29(6) . . ?
O6 B5 O5 121.14(6) . . ?
O10 B5 O5 116.84(6) . . ?
O10 B5 O6 122.01(7) . . ?

loop_
_geom_bond_atom_site_label_1
_geom_bond_atom_site_label_2
_geom_bond_distance
_geom_bond_site_symmetry_2
_geom_bond_publ_flag
N1 C1 1.3343(10) . ?
N1 C2 1.3793(9) . ?
N1 C4 1.4751(9) . ?
N2 C1 1.3287(10) . ?
N2 C3 1.3783(10) . ?
N2 C8 1.4634(10) . ?
C1 H1 0.9500 . ?
C2 H2 0.9500 . ?
C2 C3 1.3588(11) . ?
C3 H3 0.9500 . ?
C4 H4A 0.9900 . ?
C4 H4B 0.9900 . ?
C4 C5 1.5101(10) . ?
C5 C6 1.3942(11) . ?
C5 C7 1.3937(10) . ?
C6 H6 0.9500 . ?
C6 C7 1.3935(10) 2_666 ?
C7 H7 0.9500 . ?
C8 H8A 0.9800 . ?
C8 H8B 0.9800 . ?
C8 H8C 0.9800 . ?
O1 B1 1.4559(9) . ?
O1 B2 1.3543(9) . ?
O2 B2 1.3853(10) . ?
O2 B3 1.3782(10) . ?
O3 B1 1.4811(9) . ?
O3 B3 1.3584(9) . ?
O4 B1 1.4800(9) . ?
O4 B4 1.3582(9) . ?
O5 B4 1.3758(9) . ?
O5 B5 1.3859(9) . ?
O6 B1 1.4618(9) . ?
O6 B5 1.3674(9) . ?
O7 H7A 0.870(17) . ?
O7 B2 1.3668(10) . ?
O8 H8 0.855(16) . ?
O8 B3 1.3677(10) . ?
O9 H9 0.864(16) . ?
O9 B4 1.3648(9) . ?
O10 H10 0.877(18) . ?
O10 B5 1.3499(9) . ?

loop_
_geom_hbond_atom_site_label_D
_geom_hbond_atom_site_label_H
_geom_hbond_atom_site_label_A
_geom_hbond_distance_DH
_geom_hbond_distance_HA
_geom_hbond_distance_DA
_geom_hbond_angle_DHA
_geom_hbond_site_symmetry_A
_geom_hbond_publ_flag
C1 H1 O9 0.95 2.15 3.0475(9) 157.4 2_666 yes
O7 H7A O8 0.870(17) 2.278(17) 3.1269(8) 165.2(14) 2_557 yes
O8 H8 O3 0.855(16) 1.893(16) 2.7483(8) 179.6(18) 2_657 yes
O9 H9 O4 0.864(16) 1.799(16) 2.6614(8) 175.4(15) 2_667 yes
O10 H10 O6 0.877(18) 1.830(18) 2.7046(8) 175.3(17) 2_656 yes

loop_
_geom_torsion_atom_site_label_1
_geom_torsion_atom_site_label_2
_geom_torsion_atom_site_label_3
_geom_torsion_atom_site_label_4
_geom_torsion
_geom_torsion_site_symmetry_1
_geom_torsion_site_symmetry_2
_geom_torsion_site_symmetry_3
_geom_torsion_site_symmetry_4
_geom_torsion_publ_flag
N1 C2 C3 N2 -0.25(9) . . . . ?
N1 C4 C5 C6 73.09(9) . . . . ?
N1 C4 C5 C7 -103.22(8) . . . . ?
C1 N1 C2 C3 0.07(9) . . . . ?
C1 N1 C4 C5 63.38(9) . . . . ?
C1 N2 C3 C2 0.35(9) . . . . ?
C2 N1 C1 N2 0.15(9) . . . . ?
C2 N1 C4 C5 -108.85(8) . . . . ?
C3 N2 C1 N1 -0.31(9) . . . . ?
C4 N1 C1 N2 -173.25(6) . . . . ?
C4 N1 C2 C3 173.27(7) . . . . ?
C4 C5 C6 C7 -176.02(7) . . . 2_666 ?
C4 C5 C7 C6 175.99(7) . . . 2_666 ?
C6 C5 C7 C6 -0.35(12) . . . 2_666 ?
C7 C5 C6 C7 0.35(12) . . . 2_666 ?
C8 N2 C1 N1 177.07(7) . . . . ?
C8 N2 C3 C2 -176.98(8) . . . . ?
B1 O1 B2 O2 -9.89(11) . . . . ?
B1 O1 B2 O7 170.28(7) . . . . ?
B1 O3 B3 O2 11.28(11) . . . . ?
B1 O3 B3 O8 -168.44(7) . . . . ?
B1 O4 B4 O5 4.23(11) . . . . ?
B1 O4 B4 O9 -175.73(7) . . . . ?
B1 O6 B5 O5 -3.24(11) . . . . ?
B1 O6 B5 O10 177.43(7) . . . . ?
B2 O1 B1 O3 20.97(9) . . . . ?
B2 O1 B1 O4 -97.15(8) . . . . ?
B2 O1 B1 O6 141.81(7) . . . . ?
B2 O2 B3 O3 1.98(11) . . . . ?
B2 O2 B3 O8 -178.28(7) . . . . ?
B3 O2 B2 O1 -2.83(11) . . . . ?
B3 O2 B2 O7 177.00(7) . . . . ?
B3 O3 B1 O1 -21.63(9) . . . . ?
B3 O3 B1 O4 97.13(7) . . . . ?
B3 O3 B1 O6 -143.64(7) . . . . ?
B4 O4 B1 O1 -132.72(7) . . . . ?
B4 O4 B1 O3 106.67(7) . . . . ?
B4 O4 B1 O6 -11.48(10) . . . . ?
B4 O5 B5 O6 -5.48(11) . . . . ?
B4 O5 B5 O10 173.89(7) . . . . ?
B5 O5 B4 O4 4.95(11) . . . . ?
B5 O5 B4 O9 -175.09(6) . . . . ?
B5 O6 B1 O1 130.96(7) . . . . ?
B5 O6 B1 O3 -106.51(7) . . . . ?
B5 O6 B1 O4 10.96(10) . . . . ?
